data_1555817
loop_
_publ_author_name
'Zhang, Ming-Liang'
'Wu, Zhi-Jun'
'Zhao, Jian-Qiang'
'Luo, Yuan'
'Xu, Xiao-Ying'
'Zhang, Xiao-Mei'
'Yuan, Wei-Cheng'

_publ_section_title
;
 Michael Addition-Lactonization of Arylacetyl Phosphonate to
 \b,\g-Unsaturated \a-Keto Esters for the Synthesis of Chiral
 syn-3,4-Dihydropyranones and 5,6-Dihydropyranones.
;
_journal_issue 19
_journal_name_full 'Organic letters'
_journal_page_first 5110
_journal_page_last 5113
_journal_paper_doi 10.1021/acs.orglett.6b02558
_journal_volume 18
_journal_year 2016
_chemical_absolute_configuration ad
_chemical_formula_moiety 'C19 H15 Br O4'
_chemical_formula_sum 'C19 H15 Br O4'
_chemical_formula_weight 387.22
_space_group_IT_number 19
_space_group_name_Hall 'P 2ac 2ab'
_space_group_name_H-M_alt 'P 21 21 21'
_symmetry_cell_setting orthorhombic
_symmetry_space_group_name_Hall 'P 2ac 2ab'
_symmetry_space_group_name_H-M 'P 21 21 21'
_atom_sites_solution_hydrogens geom
_atom_sites_solution_primary direct
_atom_sites_solution_secondary difmap
_audit_creation_method SHELXL-97
_cell_angle_alpha 90.00
_cell_angle_beta 90.00
_cell_angle_gamma 90.00
_cell_formula_units_Z 4
_cell_length_a 6.8600(10)
_cell_length_b 10.8272(16)
_cell_length_c 22.448(3)
_cell_measurement_reflns_used 5812
_cell_measurement_temperature 100(2)
_cell_measurement_theta_max 28.99
_cell_measurement_theta_min 3.11
_cell_volume 1667.3(4)
_computing_cell_refinement 'Bruker SAINT'
_computing_data_collection 'Bruker APEX2'
_computing_data_reduction 'Bruker SAINT'
_computing_molecular_graphics 'Bruker SHELXTL'
_computing_publication_material 'Bruker SHELXTL'
_computing_structure_refinement 'SHELXL-97 (Sheldrick, 2008)'
_computing_structure_solution 'SHELXS-97 (Sheldrick, 2008)'
_diffrn_ambient_temperature 100(2)
_diffrn_measured_fraction_theta_full 0.993
_diffrn_measured_fraction_theta_max 0.993
_diffrn_measurement_device_type 'Bruker APEX-II CCD'
_diffrn_measurement_method '\f and \w scans'
_diffrn_radiation_monochromator graphite
_diffrn_radiation_source 'fine-focus sealed tube'
_diffrn_radiation_type MoK\a
_diffrn_radiation_wavelength 0.71073
_diffrn_reflns_av_R_equivalents 0.0403
_diffrn_reflns_av_sigmaI/netI 0.0501
_diffrn_reflns_limit_h_max 9
_diffrn_reflns_limit_h_min -9
_diffrn_reflns_limit_k_max 14
_diffrn_reflns_limit_k_min -14
_diffrn_reflns_limit_l_max 30
_diffrn_reflns_limit_l_min -31
_diffrn_reflns_number 17531
_diffrn_reflns_theta_full 29.64
_diffrn_reflns_theta_max 29.64
_diffrn_reflns_theta_min 1.81
_exptl_absorpt_coefficient_mu 2.485
_exptl_absorpt_correction_T_max 0.8453
_exptl_absorpt_correction_T_min 0.1405
_exptl_absorpt_correction_type multi-scan
_exptl_absorpt_process_details sadabs
_exptl_crystal_colour colourless
_exptl_crystal_density_diffrn 1.543
_exptl_crystal_density_method 'not measured'
_exptl_crystal_description needle
_exptl_crystal_F_000 784
_exptl_crystal_size_max 1.30
_exptl_crystal_size_mid 0.08
_exptl_crystal_size_min 0.07
_refine_diff_density_max 0.463
_refine_diff_density_min -0.606
_refine_diff_density_rms 0.065
_refine_ls_abs_structure_details 'Flack H D (1983), Acta Cryst. A39, 876-881'
_refine_ls_abs_structure_Flack -0.001(7)
_refine_ls_extinction_method none
_refine_ls_goodness_of_fit_ref 1.013
_refine_ls_hydrogen_treatment constr
_refine_ls_matrix_type full
_refine_ls_number_parameters 218
_refine_ls_number_reflns 4607
_refine_ls_number_restraints 0
_refine_ls_restrained_S_all 1.013
_refine_ls_R_factor_all 0.0381
_refine_ls_R_factor_gt 0.0286
_refine_ls_shift/su_max 0.004
_refine_ls_shift/su_mean 0.000
_refine_ls_structure_factor_coef Fsqd
_refine_ls_weighting_details 'calc w=1/[\s^2^(Fo^2^)+(0.0190P)^2^+0.0000P] where P=(Fo^2^+2Fc^2^)/3'
_refine_ls_weighting_scheme calc
_refine_ls_wR_factor_gt 0.0585
_refine_ls_wR_factor_ref 0.0610
_reflns_number_gt 3982
_reflns_number_total 4607
_reflns_threshold_expression >2sigma(I)
_cod_data_source_file ol6b02558_si_002.cif
_cod_data_source_block mo_wlx_zml4_0m
_cod_depositor_comments
;
The following automatic conversions were performed:

data item '_symmetry_cell_setting' value 'Orthorhombic' was changed
to 'orthorhombic' in accordance with the
/home/saulius/struct/COD-crude-data/automatic-downloads/DataCite-retrospective/ACS/depositions/lib/dictionaries/cif_core.dic
dictionary named 'cif_core.dic' version 2.4.2 last updated on
2011-04-26.

Automatic conversion script
Id: cif_fix_values 6909 2019-04-08 15:41:33Z antanas 
;
_cod_database_code 1555817

loop_
_symmetry_equiv_pos_as_xyz
'x, y, z'
'x+1/2, -y+1/2, -z'
'-x, y+1/2, -z+1/2'
'-x+1/2, -y, z+1/2'

loop_
_atom_site_label
_atom_site_type_symbol
_atom_site_fract_x
_atom_site_fract_y
_atom_site_fract_z
_atom_site_U_iso_or_equiv
_atom_site_adp_type
_atom_site_occupancy
_atom_site_symmetry_multiplicity
_atom_site_calc_flag
_atom_site_refinement_flags
Br1 Br 0.49942(3) 0.843363(16) 0.837998(9) 0.02529(6) Uani 1 1 d .
O1 O 0.1488(2) 0.34627(15) 1.12489(6) 0.0172(3) Uani 1 1 d .
O2 O -0.1883(2) 0.38906(13) 1.00730(6) 0.0156(3) Uani 1 1 d .
O3 O -0.1773(2) 0.32213(14) 1.11949(7) 0.0190(3) Uani 1 1 d .
O4 O -0.3717(2) 0.41875(13) 0.92896(6) 0.0202(3) Uani 1 1 d .
C1 C 0.1362(3) 0.31262(19) 1.18744(9) 0.0218(5) Uani 1 1 d .
H1A H 0.0498 0.3706 1.2081 0.033 Uiso 1 1 calc R
H1B H 0.2663 0.3159 1.2054 0.033 Uiso 1 1 calc R
H1C H 0.0839 0.2287 1.1910 0.033 Uiso 1 1 calc R
C2 C -0.0233(3) 0.34696(16) 1.09678(8) 0.0143(4) Uani 1 1 d .
C3 C -0.0029(3) 0.38470(14) 1.03299(7) 0.0140(3) Uani 1 1 d .
C4 C -0.2091(3) 0.40492(17) 0.94686(9) 0.0140(4) Uani 1 1 d .
C5 C -0.0252(3) 0.39383(16) 0.90981(8) 0.0131(4) Uani 1 1 d .
H5 H 0.0033 0.3034 0.9071 0.016 Uiso 1 1 calc R
C6 C -0.0501(3) 0.43804(17) 0.84588(8) 0.0146(4) Uani 1 1 d .
C7 C -0.1572(3) 0.54297(16) 0.83164(9) 0.0160(4) Uani 1 1 d .
H7 H -0.2206 0.5885 0.8622 0.019 Uiso 1 1 calc R
C8 C -0.1715(3) 0.58132(18) 0.77275(10) 0.0191(4) Uani 1 1 d .
H8 H -0.2454 0.6529 0.7633 0.023 Uiso 1 1 calc R
C9 C -0.0795(3) 0.51650(19) 0.72781(9) 0.0202(4) Uani 1 1 d .
H9 H -0.0899 0.5433 0.6876 0.024 Uiso 1 1 calc R
C10 C 0.0274(4) 0.41277(18) 0.74168(8) 0.0213(5) Uani 1 1 d .
H10 H 0.0902 0.3676 0.7109 0.026 Uiso 1 1 calc R
C11 C 0.0443(3) 0.37354(17) 0.80079(9) 0.0164(4) Uani 1 1 d .
H11 H 0.1203 0.3028 0.8101 0.020 Uiso 1 1 calc R
C12 C 0.1558(3) 0.45300(17) 0.94044(9) 0.0122(4) Uani 1 1 d .
H12 H 0.2750 0.4179 0.9212 0.015 Uiso 1 1 calc R
C13 C 0.1635(3) 0.59327(17) 0.93338(8) 0.0126(4) Uani 1 1 d .
C14 C 0.3002(3) 0.64568(18) 0.89505(8) 0.0137(4) Uani 1 1 d .
H14 H 0.3907 0.5947 0.8745 0.016 Uiso 1 1 calc R
C15 C 0.3034(3) 0.77292(18) 0.88712(8) 0.0150(4) Uani 1 1 d .
C16 C 0.1714(3) 0.84996(18) 0.91555(8) 0.0164(4) Uani 1 1 d .
H16 H 0.1741 0.9366 0.9091 0.020 Uiso 1 1 calc R
C17 C 0.0357(3) 0.79773(18) 0.95361(8) 0.0188(4) Uani 1 1 d .
H17 H -0.0559 0.8490 0.9736 0.023 Uiso 1 1 calc R
C18 C 0.0325(3) 0.67060(17) 0.96281(8) 0.0164(4) Uani 1 1 d .
H18 H -0.0601 0.6360 0.9895 0.020 Uiso 1 1 calc R
C19 C 0.1582(3) 0.41574(17) 1.00487(9) 0.0141(4) Uani 1 1 d .
H19 H 0.2786 0.4145 1.0258 0.017 Uiso 1 1 calc R

loop_
_atom_site_aniso_label
_atom_site_aniso_U_11
_atom_site_aniso_U_22
_atom_site_aniso_U_33
_atom_site_aniso_U_23
_atom_site_aniso_U_13
_atom_site_aniso_U_12
Br1 0.02379(10) 0.01682(8) 0.03526(11) 0.00483(8) 0.01411(11) -0.00193(11)
O1 0.0171(7) 0.0193(7) 0.0153(7) 0.0024(6) 0.0009(6) 0.0007(6)
O2 0.0092(6) 0.0203(7) 0.0172(8) 0.0007(6) 0.0005(6) -0.0020(5)
O3 0.0157(7) 0.0208(8) 0.0204(8) 0.0016(6) 0.0050(6) -0.0013(6)
O4 0.0103(7) 0.0239(7) 0.0262(8) 0.0016(6) -0.0016(6) -0.0008(6)
C1 0.0257(11) 0.0244(11) 0.0152(10) 0.0040(8) -0.0007(9) 0.0039(8)
C2 0.0153(10) 0.0102(7) 0.0173(8) -0.0024(6) 0.0001(8) 0.0019(9)
C3 0.0122(8) 0.0113(7) 0.0185(8) -0.0002(6) -0.0013(9) 0.0035(9)
C4 0.0117(9) 0.0109(8) 0.0196(10) 0.0000(8) 0.0022(8) -0.0024(7)
C5 0.0108(10) 0.0129(7) 0.0156(8) 0.0006(6) -0.0004(8) 0.0002(8)
C6 0.0122(9) 0.0150(8) 0.0165(9) -0.0001(7) -0.0021(7) -0.0023(6)
C7 0.0136(9) 0.0161(8) 0.0182(10) -0.0014(8) -0.0026(8) 0.0005(7)
C8 0.0170(10) 0.0176(9) 0.0227(11) 0.0030(8) -0.0047(9) -0.0009(8)
C9 0.0191(10) 0.0226(10) 0.0189(10) 0.0031(8) -0.0035(8) -0.0026(8)
C10 0.0226(13) 0.0240(9) 0.0174(10) -0.0015(7) 0.0010(8) 0.0036(9)
C11 0.0124(10) 0.0163(9) 0.0204(10) -0.0005(7) 0.0003(7) 0.0023(6)
C12 0.0071(8) 0.0148(9) 0.0148(9) 0.0006(7) 0.0009(7) 0.0005(7)
C13 0.0119(9) 0.0146(8) 0.0113(9) 0.0003(7) -0.0022(7) -0.0006(7)
C14 0.0112(8) 0.0150(9) 0.0150(9) -0.0019(7) 0.0001(7) 0.0001(8)
C15 0.0139(9) 0.0184(9) 0.0128(10) 0.0010(7) -0.0005(8) -0.0040(8)
C16 0.0189(10) 0.0145(8) 0.0158(9) -0.0029(8) -0.0012(7) 0.0006(9)
C17 0.0196(12) 0.0179(8) 0.0188(9) -0.0025(7) 0.0022(8) 0.0039(8)
C18 0.0134(11) 0.0180(9) 0.0178(9) 0.0001(7) 0.0051(7) -0.0013(8)
C19 0.0111(9) 0.0132(9) 0.0180(10) 0.0008(8) -0.0015(8) 0.0008(7)

loop_
_atom_type_symbol
_atom_type_description
_atom_type_scat_dispersion_real
_atom_type_scat_dispersion_imag
_atom_type_scat_source
C C 0.0033 0.0016 'International Tables Vol C Tables 4.2.6.8 and 6.1.1.4'
H H 0.0000 0.0000 'International Tables Vol C Tables 4.2.6.8 and 6.1.1.4'
O O 0.0106 0.0060 'International Tables Vol C Tables 4.2.6.8 and 6.1.1.4'
Br Br -0.2901 2.4595 'International Tables Vol C Tables 4.2.6.8 and 6.1.1.4'

loop_
_geom_angle_atom_site_label_1
_geom_angle_atom_site_label_2
_geom_angle_atom_site_label_3
_geom_angle
C2 O1 C1 113.86(15)
C4 O2 C3 120.40(15)
O1 C1 H1A 109.5
O1 C1 H1B 109.5
H1A C1 H1B 109.5
O1 C1 H1C 109.5
H1A C1 H1C 109.5
H1B C1 H1C 109.5
O3 C2 O1 124.97(16)
O3 C2 C3 123.28(19)
O1 C2 C3 111.74(17)
C19 C3 O2 123.89(16)
C19 C3 C2 127.4(2)
O2 C3 C2 108.62(18)
O4 C4 O2 116.39(17)
O4 C4 C5 127.04(18)
O2 C4 C5 116.41(16)
C4 C5 C6 113.49(16)
C4 C5 C12 112.89(15)
C6 C5 C12 112.11(15)
C4 C5 H5 105.9
C6 C5 H5 105.9
C12 C5 H5 105.9
C11 C6 C7 119.31(17)
C11 C6 C5 118.43(16)
C7 C6 C5 122.21(17)
C8 C7 C6 120.03(18)
C8 C7 H7 120.0
C6 C7 H7 120.0
C9 C8 C7 120.71(18)
C9 C8 H8 119.6
C7 C8 H8 119.6
C10 C9 C8 119.50(19)
C10 C9 H9 120.2
C8 C9 H9 120.2
C9 C10 C11 120.44(18)
C9 C10 H10 119.8
C11 C10 H10 119.8
C6 C11 C10 119.99(18)
C6 C11 H11 120.0
C10 C11 H11 120.0
C19 C12 C13 111.51(16)
C19 C12 C5 108.87(15)
C13 C12 C5 113.00(15)
C19 C12 H12 107.8
C13 C12 H12 107.8
C5 C12 H12 107.8
C14 C13 C18 118.80(18)
C14 C13 C12 119.48(17)
C18 C13 C12 121.68(17)
C15 C14 C13 119.57(18)
C15 C14 H14 120.2
C13 C14 H14 120.2
C16 C15 C14 121.82(18)
C16 C15 Br1 119.21(15)
C14 C15 Br1 118.94(15)
C17 C16 C15 118.53(19)
C17 C16 H16 120.7
C15 C16 H16 120.7
C16 C17 C18 120.39(18)
C16 C17 H17 119.8
C18 C17 H17 119.8
C17 C18 C13 120.87(18)
C17 C18 H18 119.6
C13 C18 H18 119.6
C3 C19 C12 121.43(18)
C3 C19 H19 119.3
C12 C19 H19 119.3

loop_
_geom_bond_atom_site_label_1
_geom_bond_atom_site_label_2
_geom_bond_distance
Br1 C15 1.899(2)
O1 C2 1.339(2)
O1 C1 1.453(2)
O2 C4 1.375(2)
O2 C3 1.397(3)
O3 C2 1.204(2)
O4 C4 1.194(2)
C1 H1A 0.9800
C1 H1B 0.9800
C1 H1C 0.9800
C2 C3 1.496(2)
C3 C19 1.317(3)
C4 C5 1.516(3)
C5 C6 1.523(3)
C5 C12 1.557(3)
C5 H5 1.0000
C6 C11 1.390(3)
C6 C7 1.390(2)
C7 C8 1.389(3)
C7 H7 0.9500
C8 C9 1.382(3)
C8 H8 0.9500
C9 C10 1.377(3)
C9 H9 0.9500
C10 C11 1.398(3)
C10 H10 0.9500
C11 H11 0.9500
C12 C19 1.502(3)
C12 C13 1.528(3)
C12 H12 1.0000
C13 C14 1.393(3)
C13 C18 1.395(3)
C14 C15 1.389(3)
C14 H14 0.9500
C15 C16 1.387(3)
C16 C17 1.385(3)
C16 H16 0.9500
C17 C18 1.392(3)
C17 H17 0.9500
C18 H18 0.9500
C19 H19 0.9500

loop_
_geom_torsion_atom_site_label_1
_geom_torsion_atom_site_label_2
_geom_torsion_atom_site_label_3
_geom_torsion_atom_site_label_4
_geom_torsion
C1 O1 C2 O3 -0.3(3)
C1 O1 C2 C3 178.79(15)
C4 O2 C3 C19 12.1(2)
C4 O2 C3 C2 -171.09(15)
O3 C2 C3 C19 178.53(19)
O1 C2 C3 C19 -0.6(3)
O3 C2 C3 O2 1.9(2)
O1 C2 C3 O2 -177.22(14)
C3 O2 C4 O4 -173.52(16)
C3 O2 C4 C5 10.7(2)
O4 C4 C5 C6 16.6(3)
O2 C4 C5 C6 -168.09(16)
O4 C4 C5 C12 145.62(18)
O2 C4 C5 C12 -39.1(2)
C4 C5 C6 C11 -142.22(17)
C12 C5 C6 C11 88.4(2)
C4 C5 C6 C7 40.4(2)
C12 C5 C6 C7 -89.0(2)
C11 C6 C7 C8 1.0(3)
C5 C6 C7 C8 178.36(18)
C6 C7 C8 C9 -0.3(3)
C7 C8 C9 C10 0.0(3)
C8 C9 C10 C11 -0.5(3)
C7 C6 C11 C10 -1.4(3)
C5 C6 C11 C10 -178.90(18)
C9 C10 C11 C6 1.2(3)
C4 C5 C12 C19 44.3(2)
C6 C5 C12 C19 174.00(15)
C4 C5 C12 C13 -80.16(19)
C6 C5 C12 C13 49.5(2)
C19 C12 C13 C14 129.62(18)
C5 C12 C13 C14 -107.36(19)
C19 C12 C13 C18 -52.6(2)
C5 C12 C13 C18 70.4(2)
C18 C13 C14 C15 0.1(3)
C12 C13 C14 C15 177.96(17)
C13 C14 C15 C16 -1.2(3)
C13 C14 C15 Br1 176.71(13)
C14 C15 C16 C17 1.2(3)
Br1 C15 C16 C17 -176.74(15)
C15 C16 C17 C18 -0.1(3)
C16 C17 C18 C13 -0.9(3)
C14 C13 C18 C17 0.9(3)
C12 C13 C18 C17 -176.86(18)
O2 C3 C19 C12 -3.2(3)
C2 C3 C19 C12 -179.39(16)
C13 C12 C19 C3 100.3(2)
C5 C12 C19 C3 -25.1(2)
